data_4075023
loop_
_publ_author_name
'Leung, Wing-Por'
'Wong, Kam-Wing'
'Wang, Zhong-Xia'
'Mak, Thomas C. W.'

_publ_section_title
;
 Synthesis and Structures of Novel Low-Valent Group 14
 1,3-Dimetallacyclobutanes
;
_journal_issue 8
_journal_name_full Organometallics
_journal_page_first 2037
_journal_paper_doi 10.1021/om051096e
_journal_volume 25
_journal_year 2006
_chemical_formula_sum 'C30 H54 N4 P2 Pb Si2 Sn'
_chemical_formula_weight 914.77
_chemical_name_systematic
; 
 ? 
;
_space_group_IT_number 61
_symmetry_cell_setting orthorhombic
_symmetry_space_group_name_Hall '-P 2ac 2ab'
_symmetry_space_group_name_H-M 'P b c a'
_atom_sites_solution_hydrogens geom
_atom_sites_solution_primary direct
_atom_sites_solution_secondary difmap
_audit_creation_method SHELXL-97
_cell_angle_alpha 90.00
_cell_angle_beta 90.00
_cell_angle_gamma 90.00
_cell_formula_units_Z 8
_cell_length_a 13.582(3)
_cell_length_b 18.654(4)
_cell_length_c 32.019(6)
_cell_measurement_temperature 293(2)
_cell_volume 8112(3)
_computing_cell_refinement 'BIOTEX RIGAKU'
_computing_data_collection 'RAXIS-IIC RIGAKU'
_computing_data_reduction 'BIOTEX RIGAKU'
_computing_molecular_graphics 'SIEMENS SHELXTL'
_computing_publication_material 'SIEMENS SHELXTL'
_computing_structure_refinement 'SHELXL-97 (Sheldrick, 1997)'
_computing_structure_solution 'SHELXS-97 (Sheldrick, 1990)'
_diffrn_ambient_temperature 293(2)
_diffrn_measured_fraction_theta_full 0.924
_diffrn_measured_fraction_theta_max 0.924
_diffrn_measurement_device_type 'RAXIS-IIC RIGAKU'
_diffrn_measurement_method IP
_diffrn_radiation_monochromator graphite
_diffrn_radiation_source 'fine-focus sealed tube'
_diffrn_radiation_type MoK\a
_diffrn_radiation_wavelength 0.71073
_diffrn_reflns_av_R_equivalents 0.0751
_diffrn_reflns_av_sigmaI/netI 0.0595
_diffrn_reflns_limit_h_max 16
_diffrn_reflns_limit_h_min -16
_diffrn_reflns_limit_k_max 22
_diffrn_reflns_limit_k_min 0
_diffrn_reflns_limit_l_max 38
_diffrn_reflns_limit_l_min -37
_diffrn_reflns_number 19736
_diffrn_reflns_theta_full 25.00
_diffrn_reflns_theta_max 25.00
_diffrn_reflns_theta_min 1.27
_exptl_absorpt_coefficient_mu 4.922
_exptl_absorpt_correction_T_max 0.6389
_exptl_absorpt_correction_T_min 0.5256
_exptl_absorpt_correction_type ABSCOR
_exptl_crystal_colour orange
_exptl_crystal_density_diffrn 1.498
_exptl_crystal_density_method 'not measured'
_exptl_crystal_description block
_exptl_crystal_F_000 3616
_exptl_crystal_size_max 0.15
_exptl_crystal_size_mid 0.10
_exptl_crystal_size_min 0.10
_refine_diff_density_max 4.237
_refine_diff_density_min -3.702
_refine_diff_density_rms 0.233
_refine_ls_extinction_method none
_refine_ls_goodness_of_fit_ref 1.146
_refine_ls_hydrogen_treatment mixed
_refine_ls_matrix_type full
_refine_ls_number_parameters 361
_refine_ls_number_reflns 6597
_refine_ls_number_restraints 0
_refine_ls_restrained_S_all 1.146
_refine_ls_R_factor_all 0.1055
_refine_ls_R_factor_gt 0.0902
_refine_ls_shift/su_max 0.002
_refine_ls_shift/su_mean 0.000
_refine_ls_structure_factor_coef Fsqd
_refine_ls_weighting_details 'calc w=1/[\s^2^(Fo^2^)+(0.1771P)^2^+31.5538P] where P=(Fo^2^+2Fc^2^)/3'
_refine_ls_weighting_scheme calc
_refine_ls_wR_factor_gt 0.2619
_refine_ls_wR_factor_ref 0.2755
_reflns_number_gt 5824
_reflns_number_total 6597
_reflns_threshold_expression >2sigma(I)
_cod_data_source_file om051096esi20051228_020244.cif
_cod_data_source_block wkw104
_cod_depositor_comments
;
The following automatic conversions were performed:

'_symmetry_cell_setting' value 'Orthorhombic' changed to
'orthorhombic' according to
/home/saulius/struct/CIF-dictionaries/cif_core.dic dictionary named
'cif_core.dic' version 2.4.1 from 2010-06-29.

Automatic conversion script
Id: cif_fix_values 1715 2011-07-08 13:25:40Z adriana 
;
_cod_original_sg_symbol_H-M Pbca
_cod_database_code 4075023

loop_
_symmetry_equiv_pos_as_xyz
'x, y, z'
'-x+1/2, -y, z+1/2'
'-x, y+1/2, -z+1/2'
'x+1/2, -y+1/2, -z'
'-x, -y, -z'
'x-1/2, y, -z-1/2'
'x, -y-1/2, z-1/2'
'-x-1/2, y-1/2, z'

loop_
_atom_site_label
_atom_site_type_symbol
_atom_site_fract_x
_atom_site_fract_y
_atom_site_fract_z
_atom_site_U_iso_or_equiv
_atom_site_adp_type
_atom_site_occupancy
_atom_site_symmetry_multiplicity
_atom_site_calc_flag
_atom_site_refinement_flags
Pb1 Pb 0.55031(5) 0.78763(4) 0.39989(2) 0.0676(3) Uani 1 1 d .
Sn1 Sn 0.38363(6) 0.82348(4) 0.32531(3) 0.0450(3) Uani 1 1 d .
P1 P 0.6346(2) 0.76845(16) 0.30999(10) 0.0409(7) Uani 1 1 d .
P2 P 0.3457(3) 0.83102(17) 0.43567(10) 0.0476(7) Uani 1 1 d .
Si1 Si 0.7557(3) 0.8982(2) 0.34861(13) 0.0571(9) Uani 1 1 d .
Si2 Si 0.3869(3) 0.6704(2) 0.46641(14) 0.0651(11) Uani 1 1 d .
N1 N 0.3606(8) 0.6891(6) 0.3355(4) 0.048(2) Uani 1 1 d .
N2 N 0.6695(8) 0.8329(5) 0.3406(3) 0.046(2) Uani 1 1 d .
N3 N 0.4556(8) 0.9468(6) 0.3384(4) 0.053(3) Uani 1 1 d .
N4 N 0.3885(8) 0.7517(6) 0.4398(3) 0.052(3) Uani 1 1 d .
C1 C 0.2972(13) 0.6342(8) 0.3338(5) 0.069(4) Uani 1 1 d .
H1A H 0.2332 0.6418 0.3432 0.083 Uiso 1 1 calc R
C2 C 0.3215(15) 0.5662(8) 0.3189(6) 0.079(5) Uani 1 1 d .
H2A H 0.2742 0.5305 0.3162 0.094 Uiso 1 1 calc R
C3 C 0.4158(17) 0.5544(9) 0.3087(7) 0.093(6) Uani 1 1 d .
H3A H 0.4347 0.5084 0.3009 0.111 Uiso 1 1 calc R
C4 C 0.4873(12) 0.6089(7) 0.3095(6) 0.068(4) Uani 1 1 d .
H4A H 0.5515 0.6001 0.3007 0.081 Uiso 1 1 calc R
C5 C 0.4584(11) 0.6784(7) 0.3241(4) 0.051(3) Uani 1 1 d .
C6 C 0.5189(8) 0.7444(6) 0.3290(4) 0.043(3) Uani 1 1 d .
C7 C 0.7181(11) 0.6916(7) 0.3097(5) 0.056(3) Uani 1 1 d .
H7A H 0.6867 0.6543 0.2928 0.067 Uiso 1 1 calc R
C8 C 0.7318(12) 0.6595(9) 0.3552(5) 0.071(4) Uani 1 1 d .
H8A H 0.7752 0.6190 0.3541 0.106 Uiso 1 1 calc R
H8B H 0.6690 0.6447 0.3660 0.106 Uiso 1 1 calc R
H8C H 0.7594 0.6954 0.3732 0.106 Uiso 1 1 calc R
C9 C 0.8212(12) 0.7060(9) 0.2900(6) 0.075(5) Uani 1 1 d .
H9A H 0.8597 0.6629 0.2910 0.112 Uiso 1 1 calc R
H9B H 0.8540 0.7431 0.3054 0.112 Uiso 1 1 calc R
H9C H 0.8132 0.7208 0.2615 0.112 Uiso 1 1 calc R
C10 C 0.6319(10) 0.7941(7) 0.2539(4) 0.049(3) Uani 1 1 d .
H10A H 0.6999 0.8040 0.2453 0.059 Uiso 1 1 calc R
C11 C 0.5705(13) 0.8633(8) 0.2456(5) 0.069(4) Uani 1 1 d .
H11A H 0.5722 0.8744 0.2164 0.104 Uiso 1 1 calc R
H11B H 0.5979 0.9024 0.2612 0.104 Uiso 1 1 calc R
H11C H 0.5036 0.8555 0.2541 0.104 Uiso 1 1 calc R
C12 C 0.5930(14) 0.7306(9) 0.2264(5) 0.069(4) Uani 1 1 d .
H12A H 0.5926 0.7448 0.1976 0.104 Uiso 1 1 calc R
H12B H 0.5274 0.7184 0.2349 0.104 Uiso 1 1 calc R
H12C H 0.6352 0.6898 0.2299 0.104 Uiso 1 1 calc R
C13 C 0.8807(14) 0.8619(16) 0.3656(9) 0.121(9) Uani 1 1 d .
H13A H 0.8722 0.8305 0.3891 0.181 Uiso 1 1 calc R
H13B H 0.9228 0.9011 0.3733 0.181 Uiso 1 1 calc R
H13C H 0.9100 0.8358 0.3429 0.181 Uiso 1 1 calc R
C14 C 0.7771(18) 0.9599(10) 0.3015(6) 0.101(7) Uani 1 1 d .
H14A H 0.7151 0.9783 0.2919 0.151 Uiso 1 1 calc R
H14B H 0.8080 0.9333 0.2795 0.151 Uiso 1 1 calc R
H14C H 0.8188 0.9990 0.3096 0.151 Uiso 1 1 calc R
C15 C 0.7147(13) 0.9564(9) 0.3932(5) 0.071(4) Uani 1 1 d .
H15A H 0.7036 0.9272 0.4174 0.107 Uiso 1 1 calc R
H15B H 0.6547 0.9805 0.3857 0.107 Uiso 1 1 calc R
H15C H 0.7647 0.9912 0.3992 0.107 Uiso 1 1 calc R
C16 C 0.4816(12) 1.0129(8) 0.3212(5) 0.064(4) Uani 1 1 d .
H16A H 0.5023 1.0149 0.2935 0.077 Uiso 1 1 calc R
C17 C 0.4772(12) 1.0765(7) 0.3446(7) 0.072(5) Uani 1 1 d .
H17A H 0.4943 1.1200 0.3325 0.086 Uiso 1 1 calc R
C18 C 0.4477(11) 1.0741(8) 0.3853(6) 0.066(4) Uani 1 1 d .
H18A H 0.4450 1.1159 0.4011 0.080 Uiso 1 1 calc R
C19 C 0.4215(12) 1.0080(8) 0.4033(5) 0.057(3) Uani 1 1 d .
H19A H 0.3992 1.0067 0.4308 0.068 Uiso 1 1 calc R
C20 C 0.4286(9) 0.9424(7) 0.3797(4) 0.049(3) Uani 1 1 d .
C21 C 0.4098(10) 0.8687(6) 0.3928(4) 0.044(3) Uani 1 1 d .
C22 C 0.3653(12) 0.8854(9) 0.4843(4) 0.067(4) Uani 1 1 d .
H22A H 0.3405 0.9336 0.4781 0.081 Uiso 1 1 calc R
C23 C 0.4704(14) 0.8939(10) 0.4935(5) 0.079(5) Uani 1 1 d .
H23A H 0.4783 0.9225 0.5182 0.118 Uiso 1 1 calc R
H23B H 0.5023 0.9171 0.4704 0.118 Uiso 1 1 calc R
H23C H 0.4995 0.8476 0.4979 0.118 Uiso 1 1 calc R
C24 C 0.302(2) 0.8569(13) 0.5217(6) 0.106(7) Uani 1 1 d .
H24A H 0.3124 0.8866 0.5458 0.159 Uiso 1 1 calc R
H24B H 0.3206 0.8085 0.5281 0.159 Uiso 1 1 calc R
H24C H 0.2334 0.8581 0.5142 0.159 Uiso 1 1 calc R
C25 C 0.2109(10) 0.8351(8) 0.4275(5) 0.059(3) Uani 1 1 d .
H25A H 0.1799 0.8221 0.4541 0.071 Uiso 1 1 calc R
C26 C 0.1749(13) 0.7798(12) 0.3945(7) 0.089(6) Uani 1 1 d .
H26A H 0.1047 0.7833 0.3916 0.134 Uiso 1 1 calc R
H26B H 0.1920 0.7322 0.4034 0.134 Uiso 1 1 calc R
H26C H 0.2057 0.7896 0.3681 0.134 Uiso 1 1 calc R
C27 C 0.1752(15) 0.9097(12) 0.4165(9) 0.111(8) Uani 1 1 d .
H27A H 0.1050 0.9091 0.4131 0.167 Uiso 1 1 calc R
H27B H 0.2056 0.9249 0.3909 0.167 Uiso 1 1 calc R
H27C H 0.1925 0.9423 0.4384 0.167 Uiso 1 1 calc R
C28 C 0.2613(17) 0.6369(15) 0.4798(9) 0.122(9) Uani 1 1 d .
H28A H 0.2272 0.6723 0.4960 0.183 Uiso 1 1 calc R
H28B H 0.2668 0.5934 0.4956 0.183 Uiso 1 1 calc R
H28C H 0.2252 0.6277 0.4546 0.183 Uiso 1 1 calc R
C29 C 0.4627(19) 0.6752(17) 0.5149(7) 0.125(10) Uani 1 1 d .
H29A H 0.5281 0.6907 0.5080 0.187 Uiso 1 1 calc R
H29B H 0.4655 0.6287 0.5277 0.187 Uiso 1 1 calc R
H29C H 0.4335 0.7087 0.5340 0.187 Uiso 1 1 calc R
C30 C 0.454(2) 0.5993(10) 0.4334(7) 0.108(8) Uani 1 1 d .
H30A H 0.5186 0.6161 0.4265 0.162 Uiso 1 1 calc R
H30B H 0.4174 0.5908 0.4081 0.162 Uiso 1 1 calc R
H30C H 0.4587 0.5555 0.4490 0.162 Uiso 1 1 calc R

loop_
_atom_site_aniso_label
_atom_site_aniso_U_11
_atom_site_aniso_U_22
_atom_site_aniso_U_33
_atom_site_aniso_U_23
_atom_site_aniso_U_13
_atom_site_aniso_U_12
Pb1 0.0668(5) 0.0688(4) 0.0672(5) 0.0030(3) -0.0031(3) -0.0016(3)
Sn1 0.0439(5) 0.0468(5) 0.0444(5) -0.0022(3) -0.0045(3) 0.0037(3)
P1 0.0385(15) 0.0388(14) 0.0454(16) -0.0001(12) 0.0029(13) 0.0016(12)
P2 0.0464(17) 0.0499(17) 0.0465(17) -0.0045(14) 0.0044(14) -0.0047(14)
Si1 0.055(2) 0.053(2) 0.063(2) -0.0013(17) -0.0016(18) -0.0172(17)
Si2 0.069(3) 0.066(2) 0.061(2) 0.0213(19) -0.006(2) -0.016(2)
N1 0.036(5) 0.047(5) 0.063(6) -0.006(5) 0.000(5) -0.006(4)
N2 0.050(6) 0.043(5) 0.045(5) 0.000(4) -0.010(5) -0.008(4)
N3 0.059(7) 0.045(6) 0.055(6) 0.007(5) -0.001(5) 0.001(5)
N4 0.056(6) 0.046(6) 0.055(6) 0.007(5) 0.004(5) -0.012(5)
C1 0.065(9) 0.062(9) 0.082(10) 0.014(8) -0.004(8) -0.023(7)
C2 0.089(12) 0.047(8) 0.100(12) -0.007(8) 0.005(10) -0.025(8)
C3 0.107(14) 0.045(8) 0.127(17) -0.022(9) 0.026(13) -0.028(9)
C4 0.061(9) 0.044(7) 0.098(12) -0.014(7) 0.015(8) -0.006(6)
C5 0.066(9) 0.041(6) 0.046(7) -0.003(5) -0.006(6) 0.004(6)
C6 0.033(6) 0.040(6) 0.054(7) 0.004(5) -0.002(5) -0.005(5)
C7 0.054(8) 0.048(7) 0.066(8) 0.003(6) 0.005(7) 0.002(6)
C8 0.067(10) 0.062(9) 0.083(11) 0.020(8) -0.001(8) 0.024(7)
C9 0.046(8) 0.084(11) 0.094(12) 0.015(9) 0.018(8) 0.015(7)
C10 0.046(7) 0.057(7) 0.045(6) 0.004(5) 0.008(6) 0.004(5)
C11 0.086(11) 0.069(9) 0.053(8) 0.020(7) -0.002(8) 0.023(8)
C12 0.082(11) 0.081(10) 0.045(7) -0.009(7) -0.001(8) 0.000(8)
C13 0.052(11) 0.15(2) 0.16(2) -0.032(19) -0.009(12) -0.009(12)
C14 0.136(18) 0.085(12) 0.082(12) 0.009(10) 0.019(12) -0.053(13)
C15 0.073(10) 0.061(9) 0.079(10) -0.015(7) -0.005(8) -0.020(8)
C16 0.064(9) 0.061(8) 0.069(9) 0.020(7) 0.002(7) 0.001(7)
C17 0.068(9) 0.026(6) 0.122(15) 0.018(7) 0.000(10) 0.002(6)
C18 0.064(9) 0.038(7) 0.097(12) 0.001(7) -0.004(8) 0.007(6)
C19 0.060(8) 0.049(7) 0.062(8) -0.010(6) 0.003(7) 0.004(6)
C20 0.042(6) 0.045(6) 0.060(8) -0.001(6) -0.005(6) -0.005(5)
C21 0.058(7) 0.034(5) 0.039(6) -0.002(5) -0.003(5) -0.001(5)
C22 0.076(10) 0.080(10) 0.045(7) -0.008(7) 0.009(7) -0.001(8)
C23 0.096(13) 0.084(11) 0.056(9) -0.026(8) -0.009(9) -0.023(10)
C24 0.15(2) 0.109(15) 0.063(10) -0.019(10) 0.027(12) -0.009(15)
C25 0.045(7) 0.066(9) 0.065(8) -0.002(7) 0.010(6) -0.009(6)
C26 0.041(8) 0.119(16) 0.107(15) -0.038(12) -0.015(9) -0.001(9)
C27 0.070(12) 0.087(13) 0.18(2) 0.014(14) 0.003(14) 0.033(11)
C28 0.087(15) 0.14(2) 0.14(2) 0.049(18) 0.003(15) -0.026(14)
C29 0.108(18) 0.18(3) 0.088(15) 0.058(17) -0.030(13) -0.010(16)
C30 0.18(3) 0.052(9) 0.093(14) 0.019(9) 0.016(14) 0.014(12)

loop_
_atom_type_symbol
_atom_type_description
_atom_type_scat_dispersion_real
_atom_type_scat_dispersion_imag
_atom_type_scat_source
C C 0.0033 0.0016 'International Tables Vol C Tables 4.2.6.8 and 6.1.1.4'
H H 0.0000 0.0000 'International Tables Vol C Tables 4.2.6.8 and 6.1.1.4'
N N 0.0061 0.0033 'International Tables Vol C Tables 4.2.6.8 and 6.1.1.4'
Si Si 0.0817 0.0704 'International Tables Vol C Tables 4.2.6.8 and 6.1.1.4'
P P 0.1023 0.0942 'International Tables Vol C Tables 4.2.6.8 and 6.1.1.4'
Sn Sn -0.6537 1.4246 'International Tables Vol C Tables 4.2.6.8 and 6.1.1.4'
Pb Pb -3.3944 10.1111 'International Tables Vol C Tables 4.2.6.8 and 6.1.1.4'

loop_
_geom_angle_atom_site_label_1
_geom_angle_atom_site_label_2
_geom_angle_atom_site_label_3
_geom_angle
C21 Pb1 C6 89.0(4)
C21 Pb1 N4 63.3(4)
C6 Pb1 N4 102.8(4)
C21 Pb1 N2 102.4(4)
C6 Pb1 N2 62.9(3)
N4 Pb1 N2 161.1(3)
C21 Pb1 P2 34.6(3)
C6 Pb1 P2 105.7(3)
N4 Pb1 P2 30.8(3)
N2 Pb1 P2 136.9(2)
C21 Pb1 P1 105.8(3)
C6 Pb1 P1 33.9(3)
N4 Pb1 P1 136.6(3)
N2 Pb1 P1 31.3(2)
P2 Pb1 P1 134.22(9)
C21 Pb1 Sn1 44.4(3)
C6 Pb1 Sn1 44.6(3)
N4 Pb1 Sn1 80.4(2)
N2 Pb1 Sn1 80.7(2)
P2 Pb1 Sn1 66.93(7)
P1 Pb1 Sn1 67.30(6)
C21 Sn1 C6 93.5(4)
C21 Sn1 N3 57.5(4)
C6 Sn1 N3 105.0(4)
C21 Sn1 N1 104.8(4)
C6 Sn1 N1 58.3(4)
N3 Sn1 N1 156.9(4)
C21 Sn1 Pb1 46.7(3)
C6 Sn1 Pb1 46.8(3)
N3 Sn1 Pb1 78.7(3)
N1 Sn1 Pb1 78.2(3)
N2 P1 C6 104.0(6)
N2 P1 C7 113.8(6)
C6 P1 C7 111.1(6)
N2 P1 C10 113.5(6)
C6 P1 C10 112.6(6)
C7 P1 C10 102.1(6)
N2 P1 Pb1 57.6(4)
C6 P1 Pb1 51.4(4)
C7 P1 Pb1 108.8(5)
C10 P1 Pb1 148.7(4)
N4 P2 C21 104.7(6)
N4 P2 C25 114.2(6)
C21 P2 C25 111.2(7)
N4 P2 C22 112.3(7)
C21 P2 C22 111.0(7)
C25 P2 C22 103.6(7)
N4 P2 Pb1 57.6(4)
C21 P2 Pb1 51.6(4)
C25 P2 Pb1 147.3(5)
C22 P2 Pb1 108.6(5)
N2 Si1 C15 108.8(7)
N2 Si1 C13 113.6(9)
C15 Si1 C13 104.6(10)
N2 Si1 C14 114.4(8)
C15 Si1 C14 107.2(9)
C13 Si1 C14 107.6(12)
N4 Si2 C29 111.0(10)
N4 Si2 C28 114.6(9)
C29 Si2 C28 109.2(12)
N4 Si2 C30 109.0(7)
C29 Si2 C30 103.3(13)
C28 Si2 C30 109.0(12)
C1 N1 C5 119.6(13)
C1 N1 Sn1 145.8(10)
C5 N1 Sn1 89.5(7)
P1 N2 Si1 145.0(7)
P1 N2 Pb1 91.1(4)
Si1 N2 Pb1 122.8(5)
C20 N3 C16 120.0(12)
C20 N3 Sn1 90.1(7)
C16 N3 Sn1 146.5(10)
P2 N4 Si2 147.6(8)
P2 N4 Pb1 91.6(4)
Si2 N4 Pb1 118.1(6)
N1 C1 C2 123.8(16)
C3 C2 C1 117.4(15)
C2 C3 C4 122.5(16)
C3 C4 C5 118.1(16)
N1 C5 C4 118.5(12)
N1 C5 C6 112.4(11)
C4 C5 C6 129.1(13)
C5 C6 P1 132.3(10)
C5 C6 Sn1 94.7(8)
P1 C6 Sn1 121.6(6)
C5 C6 Pb1 117.7(8)
P1 C6 Pb1 94.7(5)
Sn1 C6 Pb1 88.6(4)
C9 C7 C8 109.3(13)
C9 C7 P1 115.1(10)
C8 C7 P1 111.4(10)
C11 C10 C12 110.4(13)
C11 C10 P1 112.9(9)
C12 C10 P1 110.8(9)
N3 C16 C17 121.6(14)
C18 C17 C16 119.7(13)
C17 C18 C19 119.6(14)
C18 C19 C20 120.8(14)
N3 C20 C19 118.1(12)
N3 C20 C21 112.3(11)
C19 C20 C21 129.6(13)
C20 C21 P2 133.1(10)
C20 C21 Sn1 95.8(8)
P2 C21 Sn1 119.8(6)
C20 C21 Pb1 118.2(9)
P2 C21 Pb1 93.8(5)
Sn1 C21 Pb1 88.9(4)
C23 C22 C24 114.8(16)
C23 C22 P2 111.2(11)
C24 C22 P2 111.8(13)
C27 C25 C26 110.5(17)
C27 C25 P2 112.8(12)
C26 C25 P2 112.3(11)

loop_
_geom_bond_atom_site_label_1
_geom_bond_atom_site_label_2
_geom_bond_distance
Pb1 C21 2.446(13)
Pb1 C6 2.447(12)
Pb1 N4 2.629(11)
Pb1 N2 2.634(11)
Pb1 P2 3.113(4)
Pb1 P1 3.119(3)
Pb1 Sn1 3.3577(11)
Sn1 C21 2.348(12)
Sn1 C6 2.358(12)
Sn1 N3 2.534(11)
Sn1 N1 2.547(11)
P1 N2 1.622(10)
P1 C6 1.744(12)
P1 C7 1.827(14)
P1 C10 1.858(13)
P2 N4 1.596(12)
P2 C21 1.770(13)
P2 C25 1.851(15)
P2 C22 1.879(15)
Si1 N2 1.709(10)
Si1 C15 1.877(16)
Si1 C13 1.91(2)
Si1 C14 1.920(19)
Si2 N4 1.739(11)
Si2 C29 1.86(2)
Si2 C28 1.87(2)
Si2 C30 1.92(2)
N1 C1 1.340(18)
N1 C5 1.392(18)
N3 C20 1.377(19)
N3 C16 1.396(18)
C1 C2 1.40(2)
C2 C3 1.34(3)
C3 C4 1.41(2)
C4 C5 1.434(19)
C5 C6 1.488(18)
C7 C9 1.56(2)
C7 C8 1.59(2)
C10 C11 1.559(18)
C10 C12 1.57(2)
C16 C17 1.41(2)
C17 C18 1.36(3)
C18 C19 1.41(2)
C19 C20 1.441(19)
C20 C21 1.460(17)
C22 C23 1.47(2)
C22 C24 1.57(3)
C25 C27 1.52(2)
C25 C26 1.56(2)
